data_7058142
loop_
_publ_author_name
'Majee, Karunamay'
'Padhi, Sumanta Kumar'

_publ_section_title
;
 Ligand dechelation effect on a [Co(tpy)2]2+ scaffold towards
 electro-catalytic proton and water reduction
;
_journal_issue 9
_journal_name_full 'New Journal of Chemistry'
_journal_page_first 3856
_journal_paper_doi 10.1039/C8NJ05712E
_journal_volume 43
_journal_year 2019
_chemical_formula_moiety '2(C48 H31 Co N8), 4(Cl), 6(H2 O), O'
_chemical_formula_sum 'C96 H76 Cl4 Co2 N16 O7'
_chemical_formula_weight 1825.39
_space_group_crystal_system triclinic
_space_group_IT_number 2
_space_group_name_Hall '-P 1'
_space_group_name_H-M_alt 'P -1'
_symmetry_space_group_name_Hall '-P 1'
_symmetry_space_group_name_H-M 'P -1'
_atom_sites_solution_hydrogens geom
_atom_sites_solution_primary iterative
_atom_sites_solution_secondary difmap
_audit_creation_date 2018-08-23
_audit_creation_method
;
Olex2 1.2
(compiled 2018.04.26 svn.r3504 for OlexSys, GUI svn.r5492)
;
_audit_update_record
;
2018-08-23 deposited with the CCDC.
2019-02-05 downloaded from the CCDC.
;
_cell_angle_alpha 94.018(3)
_cell_angle_beta 100.907(4)
_cell_angle_gamma 100.487(4)
_cell_formula_units_Z 1
_cell_length_a 8.9073(6)
_cell_length_b 12.9124(4)
_cell_length_c 21.2304(6)
_cell_measurement_reflns_used 5297
_cell_measurement_temperature 293
_cell_measurement_theta_max 24.9960
_cell_measurement_theta_min 3.6440
_cell_volume 2343.79(19)
_computing_cell_refinement
;
'CrysAlisPro 1.171.39.29c (Rigaku OD, 2017)'
;
_computing_data_collection
;
'CrysAlisPro 1.171.39.29c (Rigaku OD, 2017)'
;
_computing_data_reduction
;
'CrysAlisPro 1.171.39.29c (Rigaku OD, 2017)'
;
_computing_molecular_graphics 'Olex2 (Dolomanov et al., 2009)'
_computing_publication_material 'Olex2 (Dolomanov et al., 2009)'
_computing_structure_refinement 'XH (Sheldrick, 2008)'
_computing_structure_solution 'olex2.solve (Bourhis et al., 2015)'
_diffrn_ambient_temperature 293.0
_diffrn_detector 'CCD plate'
_diffrn_detector_area_resol_mean 16.0606
_diffrn_detector_type EosS2
_diffrn_measured_fraction_theta_full 0.983
_diffrn_measured_fraction_theta_max 0.983
_diffrn_measurement_device 'four-circle diffractometer'
_diffrn_measurement_device_type 'SuperNova, Single source at offset/far, EosS2'
_diffrn_measurement_method \w-scans
_diffrn_measurement_specimen_support 'Mitegen 50um'
_diffrn_radiation_collimation 0.3
_diffrn_radiation_monochromator mirror
_diffrn_radiation_probe x-ray
_diffrn_radiation_type MoK\a
_diffrn_radiation_wavelength 0.71073
_diffrn_reflns_av_R_equivalents 0.0000
_diffrn_reflns_av_unetI/netI 0.0037
_diffrn_reflns_limit_h_max 11
_diffrn_reflns_limit_h_min -11
_diffrn_reflns_limit_k_max 16
_diffrn_reflns_limit_k_min -16
_diffrn_reflns_limit_l_max 27
_diffrn_reflns_limit_l_min 0
_diffrn_reflns_number 10544
_diffrn_reflns_theta_full 27.45
_diffrn_reflns_theta_max 27.45
_diffrn_reflns_theta_min 1.61
_diffrn_source 'micro-focus sealed X-ray tube'
_diffrn_source_current 24.0
_diffrn_source_power 1.2
_diffrn_source_target Mo
_diffrn_source_type 'SuperNova (Mo) X-ray Source'
_diffrn_source_voltage 50.0
_exptl_absorpt_coefficient_mu 0.530
_exptl_absorpt_correction_T_max 0.920
_exptl_absorpt_correction_T_min 0.896
_exptl_absorpt_correction_type multi-scan
_exptl_absorpt_process_details
;
CrysAlisPro 1.171.39.29c (Rigaku Oxford Diffraction, 2017)
Empirical absorption correction using spherical harmonics,
 implemented in SCALE3 ABSPACK scaling algorithm.
;
_exptl_crystal_colour 'brownish red'
_exptl_crystal_colour_modifier brownish
_exptl_crystal_colour_primary red
_exptl_crystal_density_diffrn 1.293
_exptl_crystal_density_method 'not measured'
_exptl_crystal_description block
_exptl_crystal_F_000 942
_exptl_crystal_size_max 0.21
_exptl_crystal_size_mid 0.19
_exptl_crystal_size_min 0.16
_platon_squeeze_details
;
;
_refine_diff_density_max 0.674
_refine_diff_density_min -0.754
_refine_diff_density_rms 0.076
_refine_ls_extinction_coef 0.0017(8)
_refine_ls_extinction_expression Fc^*^=kFc[1+0.001xFc^2^\l^3^/sin(2\q)]^-1/4^
_refine_ls_extinction_method SHELXL
_refine_ls_goodness_of_fit_ref 1.090
_refine_ls_hydrogen_treatment constr
_refine_ls_matrix_type full
_refine_ls_number_parameters 575
_refine_ls_number_reflns 10544
_refine_ls_number_restraints 0
_refine_ls_restrained_S_all 1.090
_refine_ls_R_factor_all 0.0696
_refine_ls_R_factor_gt 0.0695
_refine_ls_shift/su_max 0.000
_refine_ls_shift/su_mean 0.000
_refine_ls_structure_factor_coef Fsqd
_refine_ls_weighting_details 'calc w=1/[\s^2^(Fo^2^)+(0.1063P)^2^+1.6832P] where P=(Fo^2^+2Fc^2^)/3'
_refine_ls_weighting_scheme calc
_refine_ls_wR_factor_gt 0.2005
_refine_ls_wR_factor_ref 0.2006
_reflns_number_gt 10487
_reflns_number_total 10544
_reflns_threshold_expression >2sigma(I)
_cod_data_source_file c8nj05712e2.cif
_cod_data_source_block km
_cod_depositor_comments 'Adding full bibliography for 7058142.cif.'
_cod_database_code 7058142
_olex2_refinement_description
;
1. Fixed Uiso
 At 1.2 times of:
  All C(H) groups
 At 1.5 times of:
  All O(H,H) groups
2. Rigid bond restraints
 O4
 with sigma for 1-2 distances of 0.01 and sigma for 1-3 distances of 0.01
 O1
 with sigma for 1-2 distances of 0.01 and sigma for 1-3 distances of 0.01
3.a Free rotating group:
 O3(H3A,H3B), O1(H1A,H1B), O2(H2A,H2B)
3.b Aromatic/amide H refined with riding coordinates:
 C9(H9), C21(H21), C44(H44), C30(H30), C14(H14), C36(H36), C25(H25), C22(H22),
 C1(H1), C23(H23), C3(H3), C40(H40), C4(H4), C35(H35), C26(H26), C37(H37),
 C20(H20), C41(H41), C46(H46), C12(H12), C38(H38), C2(H2), C24(H24), C43(H43),
 C45(H45), C13(H13), C32(H32), C18(H18), C27(H27), C15(H15), C17(H17)
;
_olex2_submission_original_sample_id Co4ql-tpy
_olex2_submission_special_instructions 'No special instructions were received'

loop_
_space_group_symop_id
_space_group_symop_operation_xyz
1 'x, y, z'
2 '-x, -y, -z'

loop_
_atom_site_label
_atom_site_type_symbol
_atom_site_fract_x
_atom_site_fract_y
_atom_site_fract_z
_atom_site_U_iso_or_equiv
_atom_site_adp_type
_atom_site_occupancy
_atom_site_calc_flag
_atom_site_site_symmetry_order
_atom_site_refinement_flags_posn
_atom_site_refinement_flags_adp
_atom_site_refinement_flags_occupancy
Co1 Co 0.40624(4) 0.49252(3) 0.245118(16) 0.04523(14) Uani 1 d 1 . . .
N6 N 0.4058(3) 0.57758(19) 0.17541(11) 0.0503(5) Uani 1 d 1 . . .
N5 N 0.5533(3) 0.63270(19) 0.29255(12) 0.0543(5) Uani 1 d 1 . . .
N7 N 0.2591(3) 0.38572(19) 0.17047(11) 0.0509(5) Uani 1 d 1 . . .
N2 N 0.4000(3) 0.40111(18) 0.31071(10) 0.0462(4) Uani 1 d 1 . . .
N3 N 0.2205(3) 0.52918(17) 0.27947(11) 0.0466(5) Uani 1 d 1 . . .
N1 N 0.5940(2) 0.42433(17) 0.23688(10) 0.0433(4) Uani 1 d 1 . . .
N4 N 0.2760(4) 0.0124(3) 0.52340(16) 0.0716(7) Uani 1 d 1 . . .
N8 N 0.4210(4) 0.8680(3) -0.09501(17) 0.0789(8) Uani 1 d 1 . . .
C11 C 0.1845(3) 0.4738(2) 0.32777(12) 0.0446(5) Uani 1 d 1 . . .
C9 C 0.2635(3) 0.3206(2) 0.38670(14) 0.0513(6) Uani 1 d 1 . . .
H9 H 0.1802 0.3145 0.4077 0.062 Uiso 1 calc 1 R . .
C10 C 0.2836(3) 0.3953(2) 0.34468(12) 0.0464(5) Uani 1 d 1 . . .
C7 C 0.4888(3) 0.2616(2) 0.36328(14) 0.0511(6) Uani 1 d 1 . . .
C6 C 0.5032(3) 0.3365(2) 0.31983(12) 0.0457(5) Uani 1 d 1 . . .
C33 C 0.3186(3) 0.5349(2) 0.11611(14) 0.0531(6) Uani 1 d 1 . . .
C21 C 0.6526(6) 0.1512(4) 0.6140(3) 0.0930(12) Uani 1 d 1 . . .
H21 H 0.7221 0.1456 0.6517 0.112 Uiso 1 calc 1 R . .
C44 C 0.2088(7) 1.0222(4) -0.0068(3) 0.0995(14) Uani 1 d 1 . . .
H44 H 0.1596 1.0794 -0.0130 0.119 Uiso 1 calc 1 R . .
C30 C 0.4945(4) 0.7379(3) 0.13396(18) 0.0694(8) Uani 1 d 1 . . .
H30 H 0.5520 0.8069 0.1414 0.083 Uiso 1 calc 1 R . .
C5 C 0.6163(3) 0.35088(19) 0.27779(12) 0.0433(5) Uani 1 d 1 . . .
C14 C 0.0120(4) 0.6171(3) 0.28776(18) 0.0635(7) Uani 1 d 1 . . .
H14 H -0.0459 0.6671 0.2733 0.076 Uiso 1 calc 1 R . .
C36 C 0.0551(6) 0.2664(4) 0.0641(2) 0.0850(11) Uani 1 d 1 . . .
H36 H -0.0131 0.2264 0.0285 0.102 Uiso 1 calc 1 R . .
C47 C 0.3487(4) 0.8456(3) 0.01018(17) 0.0630(7) Uani 1 d 1 . . .
C25 C 0.7359(4) 0.7463(3) 0.37628(17) 0.0655(8) Uani 1 d 1 . . .
H25 H 0.7877 0.7575 0.4193 0.079 Uiso 1 calc 1 R . .
C22 C 0.6918(5) 0.2325(4) 0.5766(2) 0.0828(10) Uani 1 d 1 . . .
H22 H 0.7836 0.2826 0.5908 0.099 Uiso 1 calc 1 R . .
C1 C 0.6863(3) 0.4413(3) 0.19461(15) 0.0551(6) Uani 1 d 1 . . .
H1 H 0.6701 0.4910 0.1656 0.066 Uiso 1 calc 1 R . .
C19 C 0.4121(4) 0.0845(2) 0.53801(15) 0.0571(6) Uani 1 d 1 . . .
C23 C 0.5946(5) 0.2391(3) 0.5184(2) 0.0750(9) Uani 1 d 1 . . .
H23 H 0.6229 0.2915 0.4925 0.090 Uiso 1 calc 1 R . .
C39 C 0.4147(4) 0.7571(3) 0.01384(18) 0.0692(8) Uani 1 d 1 . . .
C3 C 0.8281(4) 0.3103(3) 0.23226(16) 0.0623(7) Uani 1 d 1 . . .
H3 H 0.9062 0.2720 0.2301 0.075 Uiso 1 calc 1 R . .
C40 C 0.4809(5) 0.7257(3) -0.0331(2) 0.0757(9) Uani 1 d 1 . . .
H40 H 0.5244 0.6655 -0.0301 0.091 Uiso 1 calc 1 R . .
C16 C 0.3417(4) 0.1697(3) 0.44115(15) 0.0585(7) Uani 1 d 1 . . .
C4AA C 0.4522(4) 0.1652(2) 0.49876(14) 0.0552(6) Uani 1 d 1 . . .
C4 C 0.7307(4) 0.2908(2) 0.27601(15) 0.0568(6) Uani 1 d 1 . . .
H4 H 0.7418 0.2385 0.3036 0.068 Uiso 1 calc 1 R . .
C29 C 0.4892(3) 0.6745(2) 0.18400(14) 0.0539(6) Uani 1 d 1 . . .
C35 C 0.1326(4) 0.3699(4) 0.05878(18) 0.0737(9) Uani 1 d 1 . . .
H35 H 0.1184 0.3985 0.0196 0.088 Uiso 1 calc 1 R . .
C26 C 0.7677(5) 0.8233(3) 0.33637(19) 0.0719(9) Uani 1 d 1 . . .
H26 H 0.8407 0.8856 0.3512 0.086 Uiso 1 calc 1 R . .
C31 C 0.4102(4) 0.6949(3) 0.07105(19) 0.0702(8) Uani 1 d 1 . . .
C37 C 0.0802(5) 0.2264(3) 0.1201(2) 0.0779(10) Uani 1 d 1 . . .
H37 H 0.0284 0.1587 0.1241 0.093 Uiso 1 calc 1 R . .
C20 C 0.5173(5) 0.0808(3) 0.59705(18) 0.0710(8) Uani 1 d 1 . . .
H20 H 0.4920 0.0294 0.6239 0.085 Uiso 1 calc 1 R . .
C41 C 0.4860(5) 0.7809(3) -0.0862(2) 0.0740(9) Uani 1 d 1 . . .
H41 H 0.5362 0.7576 -0.1175 0.089 Uiso 1 calc 1 R . .
C46 C 0.2754(5) 0.8877(3) 0.0587(2) 0.0756(9) Uani 1 d 1 . . .
H46 H 0.2727 0.8570 0.0970 0.091 Uiso 1 calc 1 R . .
C12 C 0.0634(4) 0.4872(2) 0.35755(15) 0.0558(6) Uani 1 d 1 . . .
H12 H 0.0422 0.4476 0.3909 0.067 Uiso 1 calc 1 R . .
C28 C 0.5801(3) 0.7083(2) 0.25138(14) 0.0503(6) Uani 1 d 1 . . .
C38 C 0.1872(4) 0.2879(3) 0.17409(18) 0.0672(8) Uani 1 d 1 . . .
H38 H 0.2068 0.2585 0.2128 0.081 Uiso 1 calc 1 R . .
C2 C 0.8059(4) 0.3868(3) 0.19283(17) 0.0634(7) Uani 1 d 1 . . .
H2 H 0.8719 0.4029 0.1642 0.076 Uiso 1 calc 1 R . .
C8 C 0.3704(3) 0.2538(2) 0.39738(14) 0.0512(6) Uani 1 d 1 . . .
C24 C 0.6288(4) 0.6521(2) 0.35441(15) 0.0566(6) Uani 1 d 1 . . .
H24 H 0.6094 0.6022 0.3829 0.068 Uiso 1 calc 1 R . .
C42 C 0.3519(4) 0.9006(3) -0.04606(17) 0.0649(7) Uani 1 d 1 . . .
C43 C 0.2776(6) 0.9875(4) -0.0499(3) 0.0892(12) Uani 1 d 1 . . .
H43 H 0.2779 1.0232 -0.0864 0.107 Uiso 1 calc 1 R . .
C45 C 0.2101(6) 0.9742(4) 0.0466(3) 0.0904(12) Uani 1 d 1 . . .
H45 H 0.1633 1.0013 0.0779 0.108 Uiso 1 calc 1 R . .
C34 C 0.2315(3) 0.4288(2) 0.11399(14) 0.0531(6) Uani 1 d 1 . . .
C13 C -0.0257(5) 0.5599(3) 0.33733(18) 0.0703(8) Uani 1 d 1 . . .
H13 H -0.1085 0.5703 0.3563 0.084 Uiso 1 calc 1 R . .
C32 C 0.3207(4) 0.5908(3) 0.06087(18) 0.0685(8) Uani 1 d 1 . . .
H32 H 0.2660 0.5604 0.0201 0.082 Uiso 1 calc 1 R . .
C18 C 0.1786(6) 0.0171(4) 0.4697(2) 0.0857(11) Uani 1 d 1 . . .
H18 H 0.0858 -0.0329 0.4588 0.103 Uiso 1 calc 1 R . .
C27 C 0.6825(4) 0.8028(3) 0.27074(17) 0.0635(7) Uani 1 d 1 . . .
H27 H 0.6967 0.8528 0.2419 0.076 Uiso 1 calc 1 R . .
C15 C 0.1352(4) 0.6009(2) 0.25935(15) 0.0569(6) Uani 1 d 1 . . .
H15 H 0.1589 0.6401 0.2261 0.068 Uiso 1 calc 1 R . .
C17 C 0.2089(4) 0.0962(3) 0.42668(18) 0.0672(8) Uani 1 d 1 . . .
H17 H 0.1365 0.0965 0.3889 0.081 Uiso 1 calc 1 R . .
Cl1 Cl 1.0161(4) 0.6680(3) 0.51377(15) 0.1884(10) Uani 1 d 1 . . .
Cl2 Cl -0.0581(5) 0.0752(3) 0.27483(16) 0.2215(15) Uani 1 d 1 . . .
O3 O 0.7683(5) 0.4971(3) 0.46560(19) 0.1006(9) Uani 1 d 1 . . .
H3A H 0.8415 0.5491 0.4824 0.151 Uiso 1 d 1 G . .
H3B H 0.6821 0.5180 0.4582 0.151 Uiso 1 d 1 G . .
O1 O 0.8228(4) 0.1448(3) 0.40057(17) 0.0954(9) Uani 1 d 1 . U .
H1A H 0.8365 0.1852 0.4353 0.143 Uiso 1 d 1 G . .
H1B H 0.9141 0.1381 0.3970 0.143 Uiso 1 d 1 G . .
O2 O 0.5860(7) 0.0185(5) 0.2027(3) 0.1372(15) Uani 1 d 1 . . .
H2A H 0.5217 -0.0130 0.2234 0.206 Uiso 1 d 1 G . .
H2B H 0.5721 0.0819 0.2043 0.206 Uiso 1 d 1 G . .
O4 O 0.5000 0.5000 0.5000 0.290(8) Uani 1 d 2 S TU P

loop_
_atom_site_aniso_label
_atom_site_aniso_U_11
_atom_site_aniso_U_22
_atom_site_aniso_U_33
_atom_site_aniso_U_23
_atom_site_aniso_U_13
_atom_site_aniso_U_12
Co1 0.0450(2) 0.0455(2) 0.0454(2) 0.00492(14) 0.00961(14) 0.00920(14)
N6 0.0490(11) 0.0507(12) 0.0500(11) 0.0046(9) 0.0087(9) 0.0087(9)
N5 0.0560(13) 0.0479(12) 0.0569(13) 0.0041(10) 0.0058(10) 0.0119(10)
N7 0.0512(12) 0.0506(12) 0.0510(12) 0.0043(9) 0.0105(9) 0.0106(9)
N2 0.0462(11) 0.0474(11) 0.0450(10) 0.0042(8) 0.0088(8) 0.0107(9)
N3 0.0468(11) 0.0457(11) 0.0473(11) 0.0072(8) 0.0093(9) 0.0087(8)
N1 0.0436(10) 0.0432(10) 0.0437(10) 0.0054(8) 0.0104(8) 0.0088(8)
N4 0.0773(19) 0.0674(17) 0.0691(17) 0.0091(13) 0.0124(14) 0.0142(14)
N8 0.082(2) 0.0757(19) 0.0762(19) 0.0079(15) 0.0160(16) 0.0080(16)
C11 0.0438(12) 0.0468(12) 0.0444(12) 0.0074(9) 0.0096(9) 0.0102(10)
C9 0.0531(14) 0.0515(14) 0.0507(14) 0.0052(11) 0.0142(11) 0.0105(11)
C10 0.0466(12) 0.0471(12) 0.0457(12) 0.0033(10) 0.0094(10) 0.0101(10)
C7 0.0510(14) 0.0501(13) 0.0517(14) 0.0053(11) 0.0117(11) 0.0076(11)
C6 0.0461(12) 0.0460(12) 0.0450(12) 0.0027(10) 0.0098(10) 0.0092(10)
C33 0.0495(14) 0.0543(14) 0.0549(14) 0.0032(11) 0.0112(11) 0.0092(11)
C21 0.090(3) 0.096(3) 0.090(3) 0.000(2) 0.012(2) 0.022(2)
C44 0.111(4) 0.088(3) 0.101(3) 0.010(3) 0.019(3) 0.026(3)
C30 0.072(2) 0.0659(19) 0.0660(19) 0.0087(15) 0.0127(15) 0.0048(15)
C5 0.0445(12) 0.0412(11) 0.0441(12) 0.0045(9) 0.0103(9) 0.0077(9)
C14 0.0571(16) 0.0575(16) 0.074(2) 0.0055(14) 0.0095(14) 0.0125(13)
C36 0.088(3) 0.083(3) 0.081(3) 0.007(2) 0.015(2) 0.010(2)
C47 0.0595(17) 0.0641(18) 0.0639(17) 0.0047(14) 0.0096(13) 0.0129(14)
C25 0.0703(19) 0.0648(18) 0.0585(17) 0.0001(14) 0.0036(14) 0.0185(15)
C22 0.081(2) 0.081(2) 0.088(3) 0.015(2) 0.018(2) 0.017(2)
C1 0.0493(14) 0.0602(16) 0.0556(15) 0.0044(12) 0.0113(11) 0.0103(12)
C19 0.0609(16) 0.0562(15) 0.0550(15) 0.0068(12) 0.0110(12) 0.0144(13)
C23 0.085(2) 0.068(2) 0.072(2) 0.0084(16) 0.0190(18) 0.0131(18)
C39 0.0679(19) 0.069(2) 0.071(2) 0.0081(16) 0.0137(16) 0.0146(16)
C3 0.0585(16) 0.0636(17) 0.0647(18) 0.0070(14) 0.0116(13) 0.0132(13)
C40 0.082(2) 0.066(2) 0.076(2) 0.0066(17) 0.0079(18) 0.0178(17)
C16 0.0557(15) 0.0607(16) 0.0587(16) 0.0040(13) 0.0107(12) 0.0128(13)
C4AA 0.0560(15) 0.0548(15) 0.0544(15) 0.0052(12) 0.0108(12) 0.0109(12)
C4 0.0635(16) 0.0520(14) 0.0558(15) 0.0068(12) 0.0145(13) 0.0114(12)
C29 0.0539(14) 0.0505(14) 0.0521(14) 0.0102(11) 0.0030(11) 0.0036(11)
C35 0.0624(19) 0.095(3) 0.0597(18) 0.0088(17) 0.0111(15) 0.0057(17)
C26 0.075(2) 0.0666(19) 0.071(2) -0.0011(16) 0.0072(16) 0.0172(16)
C31 0.0650(19) 0.072(2) 0.070(2) 0.0097(16) 0.0095(15) 0.0077(15)
C37 0.083(2) 0.074(2) 0.076(2) 0.0086(18) 0.0128(19) 0.0154(19)
C20 0.076(2) 0.070(2) 0.069(2) 0.0095(16) 0.0145(16) 0.0190(17)
C41 0.076(2) 0.073(2) 0.075(2) 0.0026(17) 0.0232(18) 0.0131(17)
C46 0.074(2) 0.076(2) 0.076(2) 0.0108(18) 0.0139(17) 0.0150(18)
C12 0.0548(15) 0.0566(15) 0.0573(15) 0.0097(12) 0.0118(12) 0.0125(12)
C28 0.0490(13) 0.0485(13) 0.0525(14) 0.0040(11) 0.0100(11) 0.0086(10)
C38 0.0706(19) 0.0688(19) 0.0634(18) 0.0046(15) 0.0148(15) 0.0167(16)
C2 0.0629(17) 0.0655(18) 0.0631(17) 0.0075(14) 0.0169(14) 0.0116(14)
C8 0.0534(14) 0.0499(13) 0.0499(13) 0.0048(11) 0.0105(11) 0.0096(11)
C24 0.0595(16) 0.0560(15) 0.0552(15) 0.0077(12) 0.0123(12) 0.0122(12)
C42 0.0666(18) 0.0624(17) 0.0647(18) 0.0061(14) 0.0148(14) 0.0095(14)
C43 0.090(3) 0.076(2) 0.091(3) 0.012(2) -0.005(2) 0.011(2)
C45 0.085(3) 0.093(3) 0.093(3) 0.001(2) 0.019(2) 0.019(2)
C34 0.0515(14) 0.0518(14) 0.0556(15) 0.0039(11) 0.0122(11) 0.0085(11)
C13 0.074(2) 0.071(2) 0.0671(19) 0.0062(16) 0.0173(16) 0.0155(16)
C32 0.070(2) 0.0683(19) 0.0645(18) 0.0116(15) 0.0104(15) 0.0095(15)
C18 0.088(3) 0.080(2) 0.097(3) 0.016(2) 0.033(2) 0.020(2)
C27 0.0630(17) 0.0647(18) 0.0653(18) 0.0114(14) 0.0146(14) 0.0159(14)
C15 0.0598(16) 0.0574(15) 0.0556(15) 0.0089(12) 0.0137(12) 0.0143(13)
C17 0.0646(18) 0.072(2) 0.0677(19) 0.0137(15) 0.0132(15) 0.0175(15)
Cl1 0.197(2) 0.189(2) 0.180(2) 0.0176(19) 0.0422(19) 0.037(2)
Cl2 0.293(4) 0.185(3) 0.173(2) 0.004(2) -0.002(3) 0.072(3)
O3 0.098(2) 0.097(2) 0.102(2) 0.0135(19) 0.0128(19) 0.0131(18)
O1 0.096(2) 0.097(2) 0.093(2) 0.0097(17) 0.0233(17) 0.0174(18)
O2 0.142(4) 0.138(4) 0.130(4) 0.018(3) 0.030(3) 0.022(3)
O4 0.242(15) 0.224(13) 0.37(2) -0.052(14) 0.037(14) 0.011(11)

loop_
_atom_type_symbol
_atom_type_description
_atom_type_scat_dispersion_real
_atom_type_scat_dispersion_imag
_atom_type_scat_source
C C 0.0033 0.0016 'International Tables Vol C Tables 4.2.6.8 and 6.1.1.4'
H H 0.0000 0.0000 'International Tables Vol C Tables 4.2.6.8 and 6.1.1.4'
Cl Cl 0.1484 0.1585 'International Tables Vol C Tables 4.2.6.8 and 6.1.1.4'
Co Co 0.3494 0.9721 'International Tables Vol C Tables 4.2.6.8 and 6.1.1.4'
N N 0.0061 0.0033 'International Tables Vol C Tables 4.2.6.8 and 6.1.1.4'
O O 0.0106 0.0060 'International Tables Vol C Tables 4.2.6.8 and 6.1.1.4'

loop_
_geom_angle_atom_site_label_1
_geom_angle_atom_site_label_2
_geom_angle_atom_site_label_3
_geom_angle
N6 Co1 N5 79.76(10)
N6 Co1 N7 79.76(10)
N6 Co1 N3 100.22(9)
N6 Co1 N1 99.71(9)
N7 Co1 N5 159.52(10)
N2 Co1 N6 176.56(9)
N2 Co1 N5 103.66(10)
N2 Co1 N7 96.82(9)
N2 Co1 N3 80.24(9)
N2 Co1 N1 79.88(9)
N3 Co1 N5 91.81(9)
N3 Co1 N7 91.81(9)
N3 Co1 N1 160.07(9)
N1 Co1 N5 91.48(9)
N1 Co1 N7 91.95(9)
C33 N6 Co1 118.38(19)
C29 N6 Co1 120.69(19)
C29 N6 C33 120.9(2)
C28 N5 Co1 112.49(18)
C24 N5 Co1 128.2(2)
C24 N5 C28 119.1(2)
C38 N7 Co1 127.7(2)
C38 N7 C34 119.4(3)
C34 N7 Co1 112.80(19)
C10 N2 Co1 119.61(18)
C6 N2 Co1 119.42(18)
C6 N2 C10 120.8(2)
C11 N3 Co1 114.03(17)
C15 N3 Co1 127.28(19)
C15 N3 C11 118.7(2)
C5 N1 Co1 113.66(16)
C1 N1 Co1 127.41(19)
C1 N1 C5 118.8(2)
C18 N4 C19 117.9(3)
C41 N8 C42 115.9(3)
N3 C11 C10 113.9(2)
N3 C11 C12 122.9(2)
C12 C11 C10 123.2(2)
C10 C9 H9 120.6
C10 C9 C8 118.8(3)
C8 C9 H9 120.6
N2 C10 C11 112.0(2)
N2 C10 C9 121.2(2)
C9 C10 C11 126.7(2)
C8 C7 C6 120.4(3)
N2 C6 C7 119.5(2)
N2 C6 C5 113.4(2)
C7 C6 C5 127.0(2)
N6 C33 C34 114.9(3)
N6 C33 C32 121.6(3)
C32 C33 C34 123.4(3)
C22 C21 H21 119.2
C20 C21 H21 119.2
C20 C21 C22 121.7(5)
C43 C44 H44 120.8
C43 C44 C45 118.4(5)
C45 C44 H44 120.8
C29 C30 H30 120.7
C29 C30 C31 118.5(3)
C31 C30 H30 120.7
N1 C5 C6 113.5(2)
N1 C5 C4 121.8(2)
C4 C5 C6 124.5(2)
C13 C14 H14 119.5
C13 C14 C15 120.9(3)
C15 C14 H14 119.5
C35 C36 H36 120.2
C37 C36 H36 120.2
C37 C36 C35 119.6(4)
C39 C47 C46 125.1(3)
C39 C47 C42 118.0(3)
C42 C47 C46 117.0(3)
C26 C25 H25 118.9
C26 C25 C24 122.1(3)
C24 C25 H25 118.9
C21 C22 H22 119.8
C23 C22 C21 120.3(4)
C23 C22 H22 119.8
N1 C1 H1 119.3
N1 C1 C2 121.5(3)
C2 C1 H1 119.3
N4 C19 C4AA 123.3(3)
N4 C19 C20 118.1(3)
C4AA C19 C20 118.6(3)
C22 C23 H23 120.4
C22 C23 C4AA 119.3(4)
C4AA C23 H23 120.4
C47 C39 C31 119.9(3)
C40 C39 C47 120.4(4)
C40 C39 C31 119.7(4)
C4 C3 H3 120.9
C2 C3 H3 120.9
C2 C3 C4 118.1(3)
C39 C40 H40 119.5
C39 C40 C41 121.0(4)
C41 C40 H40 119.5
C4AA C16 C8 121.7(3)
C17 C16 C4AA 118.5(3)
C17 C16 C8 119.8(3)
C19 C4AA C16 117.4(3)
C23 C4AA C19 119.8(3)
C23 C4AA C16 122.8(3)
C5 C4 H4 120.6
C3 C4 C5 118.8(3)
C3 C4 H4 120.6
N6 C29 C30 122.2(3)
N6 C29 C28 114.1(2)
C30 C29 C28 123.6(3)
C36 C35 H35 120.7
C34 C35 C36 118.5(4)
C34 C35 H35 120.7
C25 C26 H26 121.7
C25 C26 C27 116.7(3)
C27 C26 H26 121.7
C30 C31 C39 121.7(3)
C32 C31 C30 120.0(3)
C32 C31 C39 118.3(3)
C36 C37 H37 120.2
C36 C37 C38 119.7(4)
C38 C37 H37 120.2
C21 C20 C19 120.3(4)
C21 C20 H20 119.9
C19 C20 H20 119.9
N8 C41 C40 123.1(4)
N8 C41 H41 118.5
C40 C41 H41 118.5
C47 C46 H46 121.1
C45 C46 C47 117.8(4)
C45 C46 H46 121.1
C11 C12 H12 120.4
C13 C12 C11 119.2(3)
C13 C12 H12 120.4
N5 C28 C29 112.8(2)
C27 C28 N5 122.6(3)
C27 C28 C29 124.6(3)
N7 C38 C37 121.7(3)
N7 C38 H38 119.2
C37 C38 H38 119.2
C1 C2 H2 119.6
C3 C2 C1 120.8(3)
C3 C2 H2 119.6
C9 C8 C16 117.6(3)
C7 C8 C9 119.2(3)
C7 C8 C16 122.9(3)
N5 C24 C25 120.5(3)
N5 C24 H24 119.7
C25 C24 H24 119.7
N8 C42 C47 121.7(3)
N8 C42 C43 121.5(4)
C43 C42 C47 116.7(4)
C44 C43 C42 125.4(5)
C44 C43 H43 117.3
C42 C43 H43 117.3
C44 C45 C46 124.7(5)
C44 C45 H45 117.7
C46 C45 H45 117.7
N7 C34 C33 113.9(3)
N7 C34 C35 121.0(3)
C35 C34 C33 125.0(3)
C14 C13 H13 121.1
C12 C13 C14 117.8(3)
C12 C13 H13 121.1
C33 C32 H32 121.7
C31 C32 C33 116.6(3)
C31 C32 H32 121.7
N4 C18 H18 118.6
N4 C18 C17 122.8(4)
C17 C18 H18 118.6
C26 C27 H27 120.5
C28 C27 C26 118.9(3)
C28 C27 H27 120.5
N3 C15 C14 120.5(3)
N3 C15 H15 119.7
C14 C15 H15 119.7
C16 C17 C18 120.0(4)
C16 C17 H17 120.0
C18 C17 H17 120.0
H3A O3 H3B 109.6
H1A O1 H1B 104.6
H2A O2 H2B 104.5

loop_
_geom_bond_atom_site_label_1
_geom_bond_atom_site_label_2
_geom_bond_distance
Co1 N6 1.904(2)
Co1 N5 2.095(2)
Co1 N7 2.093(2)
Co1 N2 1.890(2)
Co1 N3 2.046(2)
Co1 N1 2.056(2)
N6 C33 1.367(4)
N6 C29 1.316(4)
N5 C28 1.374(4)
N5 C24 1.341(4)
N7 C38 1.322(4)
N7 C34 1.356(4)
N2 C10 1.365(3)
N2 C6 1.347(3)
N3 C11 1.345(3)
N3 C15 1.344(4)
N1 C5 1.346(3)
N1 C1 1.331(4)
N4 C19 1.356(5)
N4 C18 1.308(6)
N8 C41 1.364(5)
N8 C42 1.383(5)
C11 C10 1.481(4)
C11 C12 1.380(4)
C9 H9 0.9300
C9 C10 1.370(4)
C9 C8 1.395(4)
C7 C6 1.388(4)
C7 C8 1.381(4)
C6 C5 1.463(3)
C33 C34 1.439(4)
C33 C32 1.421(5)
C21 H21 0.9300
C21 C22 1.394(7)
C21 C20 1.342(6)
C44 H44 0.9300
C44 C43 1.291(8)
C44 C45 1.328(7)
C30 H30 0.9300
C30 C29 1.388(5)
C30 C31 1.421(5)
C5 C4 1.393(4)
C14 H14 0.9300
C14 C13 1.385(5)
C14 C15 1.388(5)
C36 H36 0.9300
C36 C35 1.411(6)
C36 C37 1.325(6)
C47 C39 1.377(5)
C47 C46 1.446(5)
C47 C42 1.434(5)
C25 H25 0.9300
C25 C26 1.376(6)
C25 C24 1.391(5)
C22 H22 0.9300
C22 C23 1.386(6)
C1 H1 0.9300
C1 C2 1.385(5)
C19 C4AA 1.417(4)
C19 C20 1.425(5)
C23 H23 0.9300
C23 C4AA 1.413(5)
C39 C40 1.326(6)
C39 C31 1.505(5)
C3 H3 0.9300
C3 C4 1.392(5)
C3 C2 1.357(5)
C40 H40 0.9300
C40 C41 1.379(6)
C16 C4AA 1.429(4)
C16 C8 1.496(4)
C16 C17 1.345(5)
C4 H4 0.9300
C29 C28 1.496(4)
C35 H35 0.9300
C35 C34 1.403(5)
C26 H26 0.9300
C26 C27 1.436(5)
C31 C32 1.412(5)
C37 H37 0.9300
C37 C38 1.427(5)
C20 H20 0.9300
C41 H41 0.9300
C46 H46 0.9300
C46 C45 1.368(6)
C12 H12 0.9300
C12 C13 1.376(5)
C28 C27 1.368(4)
C38 H38 0.9300
C2 H2 0.9300
C24 H24 0.9300
C42 C43 1.402(6)
C43 H43 0.9300
C45 H45 0.9300
C13 H13 0.9300
C32 H32 0.9300
C18 H18 0.9300
C18 C17 1.440(6)
C27 H27 0.9300
C15 H15 0.9300
C17 H17 0.9300
O3 H3A 0.8495
O3 H3B 0.8504
O1 H1A 0.8490
O1 H1B 0.8500
O2 H2A 0.8499
O2 H2B 0.8499

loop_
_geom_torsion_atom_site_label_1
_geom_torsion_atom_site_label_2
_geom_torsion_atom_site_label_3
_geom_torsion_atom_site_label_4
_geom_torsion
Co1 N6 C33 C34 1.9(3)
Co1 N6 C33 C32 -175.7(2)
Co1 N6 C29 C30 178.5(3)
Co1 N6 C29 C28 0.1(4)
Co1 N5 C28 C29 3.9(3)
Co1 N5 C28 C27 -174.6(2)
Co1 N5 C24 C25 172.8(2)
Co1 N7 C38 C37 175.1(3)
Co1 N7 C34 C33 4.8(3)
Co1 N7 C34 C35 -178.5(3)
Co1 N2 C10 C11 -5.8(3)
Co1 N2 C10 C9 171.6(2)
Co1 N2 C6 C7 -173.34(19)
Co1 N2 C6 C5 3.2(3)
Co1 N3 C11 C10 -1.8(3)
Co1 N3 C11 C12 179.8(2)
Co1 N3 C15 C14 -179.8(2)
Co1 N1 C5 C6 -0.7(3)
Co1 N1 C5 C4 175.2(2)
Co1 N1 C1 C2 -177.6(2)
N6 Co1 N5 C28 -3.09(19)
N6 Co1 N5 C24 -177.9(3)
N6 Co1 N7 C38 -178.7(3)
N6 Co1 N7 C34 -3.06(19)
N6 Co1 N2 C10 -94.0(16)
N6 Co1 N2 C6 80.7(16)
N6 Co1 N3 C11 175.63(18)
N6 Co1 N3 C15 -4.8(3)
N6 Co1 N1 C5 -174.70(17)
N6 Co1 N1 C1 1.7(2)
N6 C33 C34 N7 -4.5(4)
N6 C33 C34 C35 179.0(3)
N6 C33 C32 C31 -3.6(5)
N6 C29 C28 N5 -2.8(4)
N6 C29 C28 C27 175.6(3)
N5 Co1 N6 C33 -179.4(2)
N5 Co1 N6 C29 1.6(2)
N5 Co1 N7 C38 -178.8(3)
N5 Co1 N7 C34 -3.1(4)
N5 Co1 N2 C10 93.4(2)
N5 Co1 N2 C6 -91.8(2)
N5 Co1 N3 C11 -104.45(19)
N5 Co1 N3 C15 75.1(2)
N5 Co1 N1 C5 105.44(18)
N5 Co1 N1 C1 -78.1(2)
N5 C28 C27 C26 1.1(5)
N7 Co1 N6 C33 0.6(2)
N7 Co1 N6 C29 -178.4(2)
N7 Co1 N5 C28 -3.1(4)
N7 Co1 N5 C24 -177.9(3)
N7 Co1 N2 C10 -86.8(2)
N7 Co1 N2 C6 88.0(2)
N7 Co1 N3 C11 95.71(19)
N7 Co1 N3 C15 -84.7(2)
N7 Co1 N1 C5 -94.75(18)
N7 Co1 N1 C1 81.7(2)
N2 Co1 N6 C33 7.9(17)
N2 Co1 N6 C29 -171.1(15)
N2 Co1 N5 C28 176.46(19)
N2 Co1 N5 C24 1.7(3)
N2 Co1 N7 C38 1.7(3)
N2 Co1 N7 C34 177.4(2)
N2 Co1 N3 C11 -0.90(18)
N2 Co1 N3 C15 178.7(3)
N2 Co1 N1 C5 1.83(17)
N2 Co1 N1 C1 178.3(2)
N2 C6 C5 N1 -1.4(3)
N2 C6 C5 C4 -177.2(3)
N3 Co1 N6 C33 -89.4(2)
N3 Co1 N6 C29 91.6(2)
N3 Co1 N5 C28 -103.1(2)
N3 Co1 N5 C24 82.1(3)
N3 Co1 N7 C38 -78.7(3)
N3 Co1 N7 C34 97.0(2)
N3 Co1 N2 C10 3.88(19)
N3 Co1 N2 C6 178.7(2)
N3 Co1 N1 C5 6.0(4)
N3 Co1 N1 C1 -177.6(2)
N3 C11 C10 N2 4.7(3)
N3 C11 C10 C9 -172.5(3)
N3 C11 C12 C13 0.2(5)
N1 Co1 N6 C33 90.8(2)
N1 Co1 N6 C29 -88.2(2)
N1 Co1 N5 C28 96.5(2)
N1 Co1 N5 C24 -78.3(3)
N1 Co1 N7 C38 81.7(3)
N1 Co1 N7 C34 -102.6(2)
N1 Co1 N2 C10 -177.6(2)
N1 Co1 N2 C6 -2.77(19)
N1 Co1 N3 C11 -5.1(4)
N1 Co1 N3 C15 174.5(2)
N1 C5 C4 C3 2.5(4)
N1 C1 C2 C3 3.2(5)
N4 C19 C4AA C23 178.2(3)
N4 C19 C4AA C16 0.1(5)
N4 C19 C20 C21 -179.2(4)
N4 C18 C17 C16 -0.2(6)
N8 C42 C43 C44 179.1(5)
C11 N3 C15 C14 -0.3(4)
C11 C12 C13 C14 -0.4(5)
C10 N2 C6 C7 1.4(4)
C10 N2 C6 C5 177.9(2)
C10 C11 C12 C13 -178.0(3)
C10 C9 C8 C7 -2.9(4)
C10 C9 C8 C16 -177.3(3)
C7 C6 C5 N1 174.8(2)
C7 C6 C5 C4 -1.1(4)
C6 N2 C10 C11 179.4(2)
C6 N2 C10 C9 -3.1(4)
C6 C7 C8 C9 1.3(4)
C6 C7 C8 C16 175.3(3)
C6 C5 C4 C3 178.0(3)
C33 N6 C29 C30 -0.5(5)
C33 N6 C29 C28 -178.8(2)
C21 C22 C23 C4AA 2.8(6)
C30 C29 C28 N5 178.9(3)
C30 C29 C28 C27 -2.7(5)
C30 C31 C32 C33 1.2(5)
C5 N1 C1 C2 -1.3(4)
C36 C35 C34 N7 3.5(5)
C36 C35 C34 C33 179.7(3)
C36 C37 C38 N7 2.1(6)
C47 C39 C40 C41 0.4(6)
C47 C39 C31 C30 -67.1(5)
C47 C39 C31 C32 113.7(4)
C47 C46 C45 C44 0.2(7)
C47 C42 C43 C44 0.8(7)
C25 C26 C27 C28 -2.0(5)
C22 C21 C20 C19 3.0(7)
C22 C23 C4AA C19 -1.3(5)
C22 C23 C4AA C16 176.7(4)
C1 N1 C5 C6 -177.5(2)
C1 N1 C5 C4 -1.5(4)
C19 N4 C18 C17 -1.3(6)
C39 C47 C46 C45 -177.6(4)
C39 C47 C42 N8 -1.2(5)
C39 C47 C42 C43 177.2(4)
C39 C40 C41 N8 -1.9(6)
C39 C31 C32 C33 -179.6(3)
C40 C39 C31 C30 113.6(5)
C40 C39 C31 C32 -65.7(5)
C4AA C19 C20 C21 -1.5(5)
C4AA C16 C8 C9 -120.2(3)
C4AA C16 C8 C7 65.7(4)
C4AA C16 C17 C18 1.6(5)
C4 C3 C2 C1 -2.2(5)
C29 N6 C33 C34 -179.1(3)
C29 N6 C33 C32 3.3(5)
C29 C30 C31 C39 -177.8(3)
C29 C30 C31 C32 1.5(6)
C29 C28 C27 C26 -177.2(3)
C35 C36 C37 C38 -1.0(7)
C26 C25 C24 N5 0.8(5)
C31 C30 C29 N6 -1.9(5)
C31 C30 C29 C28 176.3(3)
C31 C39 C40 C41 179.7(3)
C37 C36 C35 C34 -1.7(7)
C20 C21 C22 C23 -3.8(7)
C20 C19 C4AA C23 0.6(5)
C20 C19 C4AA C16 -177.5(3)
C41 N8 C42 C47 -0.2(5)
C41 N8 C42 C43 -178.5(4)
C46 C47 C39 C40 -179.2(4)
C46 C47 C39 C31 1.5(6)
C46 C47 C42 N8 179.1(3)
C46 C47 C42 C43 -2.6(5)
C12 C11 C10 N2 -176.9(3)
C12 C11 C10 C9 5.8(4)
C28 N5 C24 C25 -1.7(4)
C38 N7 C34 C33 -179.1(3)
C38 N7 C34 C35 -2.5(5)
C2 C3 C4 C5 -0.6(5)
C8 C9 C10 N2 3.8(4)
C8 C9 C10 C11 -179.1(3)
C8 C7 C6 N2 -0.5(4)
C8 C7 C6 C5 -176.5(3)
C8 C16 C4AA C19 178.2(3)
C8 C16 C4AA C23 0.1(5)
C8 C16 C17 C18 -178.1(3)
C24 N5 C28 C29 179.2(3)
C24 N5 C28 C27 0.7(4)
C24 C25 C26 C27 1.1(5)
C42 N8 C41 C40 1.8(6)
C42 C47 C39 C40 1.1(5)
C42 C47 C39 C31 -178.3(3)
C42 C47 C46 C45 2.2(5)
C43 C44 C45 C46 -2.1(8)
C45 C44 C43 C42 1.6(8)
C34 N7 C38 C37 -0.3(5)
C34 C33 C32 C31 179.1(3)
C13 C14 C15 N3 0.0(5)
C32 C33 C34 N7 173.0(3)
C32 C33 C34 C35 -3.5(5)
C18 N4 C19 C4AA 1.3(5)
C18 N4 C19 C20 178.9(4)
C15 N3 C11 C10 178.5(2)
C15 N3 C11 C12 0.2(4)
C15 C14 C13 C12 0.3(5)
C17 C16 C4AA C19 -1.6(5)
C17 C16 C4AA C23 -179.6(3)
C17 C16 C8 C9 59.6(4)
C17 C16 C8 C7 -114.6(4)

loop_
_platon_squeeze_void_nr
_platon_squeeze_void_average_x
_platon_squeeze_void_average_y
_platon_squeeze_void_average_z
_platon_squeeze_void_volume
_platon_squeeze_void_count_electrons
_platon_squeeze_void_content
1 -0.027 0.188 0.836 155 5 ' '
2 0.027 0.811 0.164 154 5 ' '
